data_7712692
loop_
_publ_author_name
'Zhang, Yatong'
'Wang, Ai'
'Feng, Sisi'
'Yuan, Caixia'
'Lu, Liping'

_publ_section_title
;
 Syntheses and fluorescence properties of lanthanide isostructural
 complexes derived from aspartic acid.
;
_journal_name_full 'Dalton transactions (Cambridge, England : 2003)'
_journal_paper_doi 10.1039/d3dt00377a
_journal_year 2023
_chemical_formula_moiety 'C12 H13 N O7 Pr, Cl'
_chemical_formula_sum 'C12 H13 Cl N O7 Pr'
_chemical_formula_weight 459.59
_space_group_crystal_system monoclinic
_space_group_IT_number 14
_space_group_name_Hall '-P 2ybc'
_space_group_name_H-M_alt 'P 1 21/c 1'
_atom_sites_solution_hydrogens mixed
_audit_creation_method SHELXL-2014/7
_audit_update_record
;
2023-01-17 deposited with the CCDC.	2023-03-15 downloaded from the CCDC.
;
_cell_angle_alpha 90
_cell_angle_beta 95.443(5)
_cell_angle_gamma 90
_cell_formula_units_Z 4
_cell_length_a 14.3677(19)
_cell_length_b 12.4449(18)
_cell_length_c 7.9612(14)
_cell_measurement_reflns_used 1443
_cell_measurement_temperature 298(2)
_cell_measurement_theta_max 28.10
_cell_measurement_theta_min 3.26
_cell_volume 1417.1(4)
_computing_cell_refinement 'Bruker SAINT'
_computing_data_collection 'Bruker APEX2'
_computing_data_reduction 'Bruker SAINT'
_computing_molecular_graphics 'Bruker SHELXTL'
_computing_publication_material 'Bruker SHELXTL'
_computing_structure_refinement 'SHELXL-2014 (Sheldrick 2014)'
_computing_structure_solution 'SHELXS-97 (Sheldrick 2008)'
_diffrn_ambient_temperature 298(2)
_diffrn_measured_fraction_theta_full 0.993
_diffrn_measured_fraction_theta_max 0.989
_diffrn_measurement_device_type 'Bruker APEX-II CCD'
_diffrn_measurement_method '\f and \w scans'
_diffrn_radiation_type MoK\a
_diffrn_radiation_wavelength 0.71073
_diffrn_reflns_av_R_equivalents 0.0534
_diffrn_reflns_av_unetI/netI 0.0489
_diffrn_reflns_Laue_measured_fraction_full 0.993
_diffrn_reflns_Laue_measured_fraction_max 0.989
_diffrn_reflns_limit_h_max 19
_diffrn_reflns_limit_h_min -19
_diffrn_reflns_limit_k_max 16
_diffrn_reflns_limit_k_min -16
_diffrn_reflns_limit_l_max 10
_diffrn_reflns_limit_l_min -10
_diffrn_reflns_number 13310
_diffrn_reflns_point_group_measured_fraction_full 0.993
_diffrn_reflns_point_group_measured_fraction_max 0.989
_diffrn_reflns_theta_full 25.242
_diffrn_reflns_theta_max 28.444
_diffrn_reflns_theta_min 2.848
_diffrn_source 'Incoatec microsource'
_exptl_absorpt_coefficient_mu 3.661
_exptl_absorpt_correction_T_max 0.7457
_exptl_absorpt_correction_T_min 0.5082
_exptl_absorpt_correction_type multi-scan
_exptl_absorpt_process_details SADABS
_exptl_crystal_colour green
_exptl_crystal_density_diffrn 2.154
_exptl_crystal_description block
_exptl_crystal_F_000 896
_exptl_crystal_size_max 0.300
_exptl_crystal_size_mid 0.280
_exptl_crystal_size_min 0.150
_refine_diff_density_max 1.460
_refine_diff_density_min -0.939
_refine_diff_density_rms 0.142
_refine_ls_extinction_method none
_refine_ls_goodness_of_fit_ref 1.035
_refine_ls_hydrogen_treatment constr
_refine_ls_matrix_type full
_refine_ls_number_parameters 199
_refine_ls_number_reflns 3538
_refine_ls_number_restraints 0
_refine_ls_restrained_S_all 1.035
_refine_ls_R_factor_all 0.0519
_refine_ls_R_factor_gt 0.0366
_refine_ls_shift/su_max 0.002
_refine_ls_shift/su_mean 0.000
_refine_ls_structure_factor_coef Fsqd
_refine_ls_weighting_details 'w=1/[\s^2^(Fo^2^)+(0.0181P)^2^+5.1463P] where P=(Fo^2^+2Fc^2^)/3'
_refine_ls_weighting_scheme calc
_refine_ls_wR_factor_gt 0.0755
_refine_ls_wR_factor_ref 0.0812
_reflns_Friedel_coverage 0.000
_reflns_number_gt 2835
_reflns_number_total 3538
_reflns_threshold_expression 'I > 2\s(I)'
_cod_data_source_file d3dt00377a2.cif
_cod_data_source_block ZYT_16
_cod_original_sg_symbol_H-M 'P 21/c'
_cod_database_code 7712692
_shelx_shelxl_version_number 2014/7
_shelx_space_group_comment
;
The symmetry employed for this shelxl refinement is uniquely defined
by the following loop, which should always be used as a source of
symmetry information in preference to the above space-group names.
They are only intended as comments.
;
_shelx_estimated_absorpt_t_min 0.406
_shelx_estimated_absorpt_t_max 0.610

loop_
_space_group_symop_operation_xyz
'x, y, z'
'-x, y+1/2, -z+1/2'
'-x, -y, -z'
'x, -y-1/2, z-1/2'

loop_
_atom_site_label
_atom_site_type_symbol
_atom_site_fract_x
_atom_site_fract_y
_atom_site_fract_z
_atom_site_U_iso_or_equiv
_atom_site_adp_type
_atom_site_occupancy
_atom_site_site_symmetry_order
_atom_site_calc_flag
_atom_site_refinement_flags_posn
_atom_site_refinement_flags_adp
_atom_site_refinement_flags_occupancy
_atom_site_disorder_assembly
_atom_site_disorder_group
Pr1 Pr 0.13960(2) 0.70121(2) 0.86570(3) 0.02335(8) Uani 1 1 d . . . . .
O1 O 0.1632(3) 0.5589(3) 0.6654(5) 0.0461(10) Uani 1 1 d . . . . .
O2 O 0.1412(3) 0.5961(3) 0.3922(5) 0.0452(10) Uani 1 1 d . . . . .
O3 O 0.0236(3) 0.3636(4) 0.2470(5) 0.0537(12) Uani 1 1 d . . . . .
O4 O -0.0398(2) 0.2489(3) 0.4096(4) 0.0311(7) Uani 1 1 d . . . . .
O5 O 0.7541(2) 0.2735(3) 0.8388(5) 0.0355(8) Uani 1 1 d . . . . .
O6 O 0.7100(3) 0.3795(3) 1.0358(5) 0.0367(8) Uani 1 1 d . . . . .
O7 O 0.1063(3) 0.5321(3) 1.0180(5) 0.0437(10) Uani 1 1 d . . . . .
H7A H 0.1218 0.4820 0.9592 0.066 Uiso 1 1 d R U . . .
H7B H 0.0915 0.5066 1.1075 0.066 Uiso 1 1 d R U . . .
C1 C 0.1578(3) 0.5351(4) 0.5142(6) 0.0272(10) Uani 1 1 d . . . . .
C2 C 0.1728(3) 0.4154(4) 0.4774(7) 0.0299(10) Uani 1 1 d . . . . .
H2 H 0.1785 0.4059 0.3567 0.036 Uiso 1 1 calc R U . . .
C3 C 0.0943(4) 0.3439(4) 0.5297(7) 0.0346(11) Uani 1 1 d . . . . .
H3A H 0.1210 0.2774 0.5762 0.041 Uiso 1 1 calc R U . . .
H3B H 0.0637 0.3797 0.6177 0.041 Uiso 1 1 calc R U . . .
C4 C 0.0231(3) 0.3180(4) 0.3862(7) 0.0326(11) Uani 1 1 d . . . . .
C5 C 0.3445(3) 0.4357(5) 0.5117(8) 0.0419(14) Uani 1 1 d . . . . .
H5A H 0.3364 0.5130 0.5145 0.050 Uiso 1 1 calc R U . . .
H5B H 0.3486 0.4147 0.3952 0.050 Uiso 1 1 calc R U . . .
C6 C 0.4340(3) 0.4064(4) 0.6140(7) 0.0331(11) Uani 1 1 d . . . . .
C7 C 0.4710(4) 0.4747(5) 0.7382(8) 0.0416(13) Uani 1 1 d . . . . .
H7 H 0.4388 0.5368 0.7620 0.050 Uiso 1 1 calc R U . . .
C8 C 0.5557(4) 0.4518(4) 0.8281(7) 0.0374(12) Uani 1 1 d . . . . .
H8 H 0.5800 0.4980 0.9130 0.045 Uiso 1 1 calc R U . . .
C9 C 0.6039(3) 0.3603(4) 0.7917(7) 0.0293(10) Uani 1 1 d . . . . .
C10 C 0.5665(4) 0.2902(4) 0.6708(7) 0.0369(12) Uani 1 1 d . . . . .
H10 H 0.5983 0.2275 0.6484 0.044 Uiso 1 1 calc R U . . .
C11 C 0.4807(4) 0.3130(5) 0.5815(8) 0.0383(12) Uani 1 1 d . . . . .
H11 H 0.4549 0.2652 0.5001 0.046 Uiso 1 1 calc R U . . .
C12 C 0.6952(3) 0.3371(4) 0.8933(7) 0.0292(10) Uani 1 1 d . . . . .
N1 N 0.2619(3) 0.3829(3) 0.5750(5) 0.0301(9) Uani 1 1 d . . . . .
H1A H 0.2595 0.4000 0.6830 0.036 Uiso 1 1 calc R U . . .
H1B H 0.2684 0.3119 0.5686 0.036 Uiso 1 1 calc R U . . .
Cl1 Cl 0.26221(13) 0.14463(12) 0.4801(2) 0.0558(4) Uani 1 1 d . . . . .

loop_
_atom_site_aniso_label
_atom_site_aniso_U_11
_atom_site_aniso_U_22
_atom_site_aniso_U_33
_atom_site_aniso_U_23
_atom_site_aniso_U_13
_atom_site_aniso_U_12
Pr1 0.02486(13) 0.02420(12) 0.02060(12) -0.00094(11) 0.00015(9) -0.00098(12)
O1 0.069(3) 0.0306(19) 0.037(2) -0.0043(17) -0.001(2) 0.008(2)
O2 0.066(3) 0.0315(19) 0.038(2) 0.0071(17) 0.004(2) 0.008(2)
O3 0.041(2) 0.081(3) 0.038(2) 0.009(2) -0.0032(19) -0.022(2)
O4 0.0310(18) 0.0304(17) 0.0311(18) 0.0020(15) -0.0014(15) -0.0042(15)
O5 0.0233(17) 0.039(2) 0.043(2) -0.0041(17) 0.0005(15) 0.0066(15)
O6 0.033(2) 0.043(2) 0.0327(19) -0.0029(17) -0.0029(16) 0.0053(17)
O7 0.058(3) 0.0303(19) 0.044(2) 0.0118(17) 0.008(2) -0.0050(18)
C1 0.026(2) 0.026(2) 0.029(2) -0.003(2) -0.0030(19) 0.0013(19)
C2 0.023(2) 0.026(2) 0.039(3) -0.003(2) -0.004(2) -0.0021(19)
C3 0.036(3) 0.034(3) 0.034(3) 0.003(2) 0.000(2) -0.002(2)
C4 0.025(2) 0.036(3) 0.037(3) -0.003(2) 0.005(2) -0.002(2)
C5 0.023(3) 0.051(3) 0.050(3) 0.015(3) -0.006(2) 0.000(2)
C6 0.021(2) 0.041(3) 0.038(3) 0.009(2) 0.001(2) 0.002(2)
C7 0.033(3) 0.041(3) 0.050(3) -0.003(3) 0.000(3) 0.013(2)
C8 0.039(3) 0.037(3) 0.035(3) -0.006(2) 0.001(2) 0.006(2)
C9 0.022(2) 0.033(2) 0.032(3) 0.005(2) 0.003(2) 0.002(2)
C10 0.031(3) 0.036(3) 0.043(3) -0.006(3) 0.001(2) 0.007(2)
C11 0.026(3) 0.043(3) 0.045(3) -0.008(3) 0.001(2) 0.000(2)
C12 0.027(2) 0.028(2) 0.033(3) 0.003(2) 0.005(2) 0.000(2)
N1 0.027(2) 0.026(2) 0.035(2) 0.0017(18) -0.0068(17) 0.0011(17)
Cl1 0.0686(11) 0.0315(7) 0.0678(11) -0.0102(7) 0.0084(9) -0.0001(7)

loop_
_atom_type_symbol
_atom_type_description
_atom_type_scat_dispersion_real
_atom_type_scat_dispersion_imag
_atom_type_scat_source
C C 0.0033 0.0016 'International Tables Vol C Tables 4.2.6.8 and 6.1.1.4'
H H 0.0000 0.0000 'International Tables Vol C Tables 4.2.6.8 and 6.1.1.4'
N N 0.0061 0.0033 'International Tables Vol C Tables 4.2.6.8 and 6.1.1.4'
O O 0.0106 0.0060 'International Tables Vol C Tables 4.2.6.8 and 6.1.1.4'
Cl Cl 0.1484 0.1585 'International Tables Vol C Tables 4.2.6.8 and 6.1.1.4'
Pr Pr -0.2180 2.8214 'International Tables Vol C Tables 4.2.6.8 and 6.1.1.4'

loop_
_geom_angle_atom_site_label_1
_geom_angle_atom_site_label_2
_geom_angle_atom_site_label_3
_geom_angle
_geom_angle_site_symmetry_1
_geom_angle_site_symmetry_3
_geom_angle_publ_flag
O1 Pr1 O6 74.72(14) . 3_667 ?
O1 Pr1 O4 141.09(13) . 2_556 ?
O6 Pr1 O4 115.04(12) 3_667 2_556 ?
O1 Pr1 O7 75.50(14) . . ?
O6 Pr1 O7 72.69(13) 3_667 . ?
O4 Pr1 O7 72.52(13) 2_556 . ?
O1 Pr1 O5 72.72(13) . 2_656 ?
O6 Pr1 O5 77.34(12) 3_667 2_656 ?
O4 Pr1 O5 144.79(12) 2_556 2_656 ?
O7 Pr1 O5 140.86(13) . 2_656 ?
O1 Pr1 O2 141.33(13) . 4_576 ?
O6 Pr1 O2 112.46(13) 3_667 4_576 ?
O4 Pr1 O2 72.62(12) 2_556 4_576 ?
O7 Pr1 O2 143.11(13) . 4_576 ?
O5 Pr1 O2 72.23(12) 2_656 4_576 ?
O1 Pr1 O3 73.75(16) . 3_566 ?
O6 Pr1 O3 137.34(15) 3_667 3_566 ?
O4 Pr1 O3 75.77(13) 2_556 3_566 ?
O7 Pr1 O3 72.13(14) . 3_566 ?
O5 Pr1 O3 118.70(13) 2_656 3_566 ?
O2 Pr1 O3 110.14(15) 4_576 3_566 ?
O1 Pr1 O4 73.64(13) . 3_566 ?
O6 Pr1 O4 140.81(12) 3_667 3_566 ?
O4 Pr1 O4 104.10(12) 2_556 3_566 ?
O7 Pr1 O4 119.91(13) . 3_566 ?
O5 Pr1 O4 71.63(11) 2_656 3_566 ?
O2 Pr1 O4 80.27(12) 4_576 3_566 ?
O3 Pr1 O4 50.28(12) 3_566 3_566 ?
O1 Pr1 O5 123.70(12) . 3_667 ?
O6 Pr1 O5 50.09(11) 3_667 3_667 ?
O4 Pr1 O5 70.11(11) 2_556 3_667 ?
O7 Pr1 O5 78.10(13) . 3_667 ?
O5 Pr1 O5 101.28(11) 2_656 3_667 ?
O2 Pr1 O5 79.11(12) 4_576 3_667 ?
O3 Pr1 O5 139.99(12) 3_566 3_667 ?
O4 Pr1 O5 159.38(11) 3_566 3_667 ?
O1 Pr1 C4 69.17(14) . 3_566 ?
O6 Pr1 C4 143.76(13) 3_667 3_566 ?
O4 Pr1 C4 92.00(13) 2_556 3_566 ?
O7 Pr1 C4 94.92(14) . 3_566 ?
O5 Pr1 C4 94.59(13) 2_656 3_566 ?
O2 Pr1 C4 97.95(14) 4_576 3_566 ?
O3 Pr1 C4 24.96(13) 3_566 3_566 ?
O4 Pr1 C4 25.61(12) 3_566 3_566 ?
O5 Pr1 C4 162.00(13) 3_667 3_566 ?
O1 Pr1 C12 98.96(14) . 3_667 ?
O6 Pr1 C12 24.68(12) 3_667 3_667 ?
O4 Pr1 C12 93.11(13) 2_556 3_667 ?
O7 Pr1 C12 74.17(14) . 3_667 ?
O5 Pr1 C12 88.77(13) 2_656 3_667 ?
O2 Pr1 C12 96.11(14) 4_576 3_667 ?
O3 Pr1 C12 146.28(14) 3_566 3_667 ?
O4 Pr1 C12 160.28(12) 3_566 3_667 ?
O5 Pr1 C12 25.41(12) 3_667 3_667 ?
C4 Pr1 C12 165.91(14) 3_566 3_667 ?
C1 O1 Pr1 144.6(4) . . ?
C1 O2 Pr1 132.5(3) . 4_575 ?
C4 O3 Pr1 94.9(3) . 3_566 ?
C4 O4 Pr1 137.5(3) . 2_546 ?
C4 O4 Pr1 93.3(3) . 3_566 ?
Pr1 O4 Pr1 111.06(13) 2_546 3_566 ?
C12 O5 Pr1 156.5(3) . 2_646 ?
C12 O5 Pr1 88.3(3) . 3_667 ?
Pr1 O5 Pr1 106.23(12) 2_646 3_667 ?
C12 O6 Pr1 100.7(3) . 3_667 ?
Pr1 O7 H7A 106.7 . . ?
Pr1 O7 H7B 145.0 . . ?
H7A O7 H7B 107.8 . . ?
O1 C1 O2 127.4(5) . . ?
O1 C1 C2 114.9(4) . . ?
O2 C1 C2 117.7(4) . . ?
N1 C2 C3 108.7(4) . . ?
N1 C2 C1 107.0(4) . . ?
C3 C2 C1 113.2(4) . . ?
N1 C2 H2 109.3 . . ?
C3 C2 H2 109.3 . . ?
C1 C2 H2 109.3 . . ?
C4 C3 C2 112.8(4) . . ?
C4 C3 H3A 109.0 . . ?
C2 C3 H3A 109.0 . . ?
C4 C3 H3B 109.0 . . ?
C2 C3 H3B 109.0 . . ?
H3A C3 H3B 107.8 . . ?
O3 C4 O4 120.1(5) . . ?
O3 C4 C3 121.4(5) . . ?
O4 C4 C3 118.5(5) . . ?
O3 C4 Pr1 60.1(3) . 3_566 ?
O4 C4 Pr1 61.1(3) . 3_566 ?
C3 C4 Pr1 168.8(4) . 3_566 ?
N1 C5 C6 112.3(4) . . ?
N1 C5 H5A 109.1 . . ?
C6 C5 H5A 109.1 . . ?
N1 C5 H5B 109.1 . . ?
C6 C5 H5B 109.1 . . ?
H5A C5 H5B 107.9 . . ?
C7 C6 C11 119.7(5) . . ?
C7 C6 C5 119.6(5) . . ?
C11 C6 C5 120.7(5) . . ?
C6 C7 C8 120.5(5) . . ?
C6 C7 H7 119.8 . . ?
C8 C7 H7 119.8 . . ?
C9 C8 C7 119.8(5) . . ?
C9 C8 H8 120.1 . . ?
C7 C8 H8 120.1 . . ?
C10 C9 C8 120.1(5) . . ?
C10 C9 C12 121.3(5) . . ?
C8 C9 C12 118.5(5) . . ?
C9 C10 C11 119.9(5) . . ?
C9 C10 H10 120.1 . . ?
C11 C10 H10 120.1 . . ?
C6 C11 C10 119.9(5) . . ?
C6 C11 H11 120.0 . . ?
C10 C11 H11 120.0 . . ?
O6 C12 O5 120.9(5) . . ?
O6 C12 C9 118.1(4) . . ?
O5 C12 C9 121.0(5) . . ?
O6 C12 Pr1 54.6(3) . 3_667 ?
O5 C12 Pr1 66.3(3) . 3_667 ?
C9 C12 Pr1 171.9(4) . 3_667 ?
C5 N1 C2 112.2(4) . . ?
C5 N1 H1A 109.2 . . ?
C2 N1 H1A 109.2 . . ?
C5 N1 H1B 109.2 . . ?
C2 N1 H1B 109.2 . . ?
H1A N1 H1B 107.9 . . ?

loop_
_geom_bond_atom_site_label_1
_geom_bond_atom_site_label_2
_geom_bond_distance
_geom_bond_site_symmetry_2
_geom_bond_publ_flag
Pr1 O1 2.429(4) . ?
Pr1 O6 2.444(4) 3_667 ?
Pr1 O4 2.469(3) 2_556 ?
Pr1 O7 2.498(4) . ?
Pr1 O5 2.503(4) 2_656 ?
Pr1 O2 2.531(4) 4_576 ?
Pr1 O3 2.560(4) 3_566 ?
Pr1 O4 2.579(4) 3_566 ?
Pr1 O5 2.698(4) 3_667 ?
Pr1 C4 2.941(5) 3_566 ?
Pr1 C12 2.946(5) 3_667 ?
O1 C1 1.234(6) . ?
O2 C1 1.239(6) . ?
O2 Pr1 2.531(4) 4_575 ?
O3 C4 1.246(7) . ?
O3 Pr1 2.560(4) 3_566 ?
O4 C4 1.273(6) . ?
O4 Pr1 2.469(3) 2_546 ?
O4 Pr1 2.579(4) 3_566 ?
O5 C12 1.265(6) . ?
O5 Pr1 2.503(4) 2_646 ?
O5 Pr1 2.699(4) 3_667 ?
O6 C12 1.252(6) . ?
O6 Pr1 2.444(4) 3_667 ?
O7 H7A 0.8236 . ?
O7 H7B 0.8255 . ?
C1 C2 1.537(6) . ?
C2 N1 1.490(6) . ?
C2 C3 1.524(7) . ?
C2 H2 0.9800 . ?
C3 C4 1.495(7) . ?
C3 H3A 0.9700 . ?
C3 H3B 0.9700 . ?
C4 Pr1 2.941(5) 3_566 ?
C5 N1 1.486(6) . ?
C5 C6 1.500(7) . ?
C5 H5A 0.9700 . ?
C5 H5B 0.9700 . ?
C6 C7 1.373(8) . ?
C6 C11 1.378(7) . ?
C7 C8 1.381(8) . ?
C7 H7 0.9300 . ?
C8 C9 1.379(7) . ?
C8 H8 0.9300 . ?
C9 C10 1.371(7) . ?
C9 C12 1.502(7) . ?
C10 C11 1.393(8) . ?
C10 H10 0.9300 . ?
C11 H11 0.9300 . ?
C12 Pr1 2.946(5) 3_667 ?
N1 H1A 0.8900 . ?
N1 H1B 0.8900 . ?

loop_
_geom_hbond_atom_site_label_D
_geom_hbond_atom_site_label_H
_geom_hbond_atom_site_label_A
_geom_hbond_distance_DH
_geom_hbond_distance_HA
_geom_hbond_distance_DA
_geom_hbond_angle_DHA
_geom_hbond_site_symmetry_A
O7 H7B O3 0.83 2.36 3.089(5) 148.0 1_556
O7 H7B O2 0.83 2.57 3.078(6) 121.5 1_556
O7 H7A Cl1 0.82 2.55 3.175(4) 133.3 4_566
N1 H1B Cl1 0.89 2.20 3.060(4) 163.3 .
N1 H1A Cl1 0.89 2.43 3.242(5) 152.7 4_566

loop_
_geom_torsion_atom_site_label_1
_geom_torsion_atom_site_label_2
_geom_torsion_atom_site_label_3
_geom_torsion_atom_site_label_4
_geom_torsion
_geom_torsion_site_symmetry_1
_geom_torsion_site_symmetry_2
_geom_torsion_site_symmetry_3
_geom_torsion_site_symmetry_4
_geom_torsion_publ_flag
Pr1 O1 C1 O2 8.1(11) . . . . ?
Pr1 O1 C1 C2 -171.3(4) . . . . ?
Pr1 O2 C1 O1 13.5(9) 4_575 . . . ?
Pr1 O2 C1 C2 -167.1(3) 4_575 . . . ?
O1 C1 C2 N1 -51.7(6) . . . . ?
O2 C1 C2 N1 128.9(5) . . . . ?
O1 C1 C2 C3 68.1(6) . . . . ?
O2 C1 C2 C3 -111.4(5) . . . . ?
N1 C2 C3 C4 -144.2(4) . . . . ?
C1 C2 C3 C4 97.0(5) . . . . ?
Pr1 O3 C4 O4 11.9(5) 3_566 . . . ?
Pr1 O3 C4 C3 -167.0(4) 3_566 . . . ?
Pr1 O4 C4 O3 -138.4(5) 2_546 . . . ?
Pr1 O4 C4 O3 -11.8(5) 3_566 . . . ?
Pr1 O4 C4 C3 40.6(7) 2_546 . . . ?
Pr1 O4 C4 C3 167.2(4) 3_566 . . . ?
Pr1 O4 C4 Pr1 -126.6(4) 2_546 . . 3_566 ?
C2 C3 C4 O3 -9.1(7) . . . . ?
C2 C3 C4 O4 171.9(4) . . . . ?
C2 C3 C4 Pr1 -103.4(18) . . . 3_566 ?
N1 C5 C6 C7 -97.8(6) . . . . ?
N1 C5 C6 C11 83.9(7) . . . . ?
C11 C6 C7 C8 1.6(9) . . . . ?
C5 C6 C7 C8 -176.8(5) . . . . ?
C6 C7 C8 C9 0.7(9) . . . . ?
C7 C8 C9 C10 -2.3(8) . . . . ?
C7 C8 C9 C12 -179.3(5) . . . . ?
C8 C9 C10 C11 1.7(8) . . . . ?
C12 C9 C10 C11 178.5(5) . . . . ?
C7 C6 C11 C10 -2.2(8) . . . . ?
C5 C6 C11 C10 176.1(5) . . . . ?
C9 C10 C11 C6 0.6(9) . . . . ?
Pr1 O6 C12 O5 -1.6(5) 3_667 . . . ?
Pr1 O6 C12 C9 175.9(4) 3_667 . . . ?
Pr1 O5 C12 O6 -127.8(7) 2_646 . . . ?
Pr1 O5 C12 O6 1.4(5) 3_667 . . . ?
Pr1 O5 C12 C9 54.7(11) 2_646 . . . ?
Pr1 O5 C12 C9 -176.1(4) 3_667 . . . ?
Pr1 O5 C12 Pr1 -129.2(8) 2_646 . . 3_667 ?
C10 C9 C12 O6 -154.8(5) . . . . ?
C8 C9 C12 O6 22.1(7) . . . . ?
C10 C9 C12 O5 22.7(8) . . . . ?
C8 C9 C12 O5 -160.4(5) . . . . ?
C6 C5 N1 C2 177.8(5) . . . . ?
C3 C2 N1 C5 170.3(4) . . . . ?
C1 C2 N1 C5 -67.2(5) . . . . ?
